data_8103801
loop_
_publ_author_name
'Kahlenberg, V.'
'Rakic, S.'
'Weidenthaler, C.'

_publ_section_title
;
 Room- and high-temperature single crystal diffraction studies on
 gamma-(Na2 Si2 O5): an interrupted framework with exclusively Q(3) -
 units
;
_journal_name_full 'Zeitschrift fuer Kristallographie (149,1979-)'
_journal_page_first 421
_journal_page_last 431
_journal_volume 218
_journal_year 2003
_chemical_formula_sum 'Na2 O5 Si2'
_chemical_name_systematic 'Na2 (Si2 O5)'
_space_group_IT_number 15
_symmetry_space_group_name_Hall '-C 2yc'
_symmetry_space_group_name_H-M 'C 1 2/c 1'
_cell_angle_alpha 90
_cell_angle_beta 108.6
_cell_angle_gamma 90
_cell_formula_units_Z 96
_cell_length_a 33.326
_cell_length_b 14.1457
_cell_length_c 26.206
_cell_volume 11708.752
_citation_journal_id_ASTM ZEKRDZ
_cod_data_source_file Kahlenberg_ZEKRDZ_2003_1131.cif
_cod_data_source_block Na2O5Si2
_cod_original_cell_volume 11708.75
_cod_database_code 8103801

loop_
_symmetry_equiv_pos_as_xyz
x,y,z
-x,y,-z+1/2
-x,-y,-z
x,-y,z-1/2
x+1/2,y+1/2,z
-x+1/2,y+1/2,-z+1/2
-x+1/2,-y+1/2,-z
x+1/2,-y+1/2,z-1/2

loop_
_atom_site_label
_atom_site_type_symbol
_atom_site_fract_x
_atom_site_fract_y
_atom_site_fract_z
_atom_site_occupancy
_atom_site_U_iso_or_equiv
O30 O-2 0.01161 0.7801 0.819 1 0.0
Si22 Si+4 0.17291 0.2903 0.12221 1 0.0
Na22 Na+1 0.09217 0.85097 0.15377 1 0.0
Si13 Si+4 0.07436 -0.02108 0.87098 1 0.0
O3 O-2 -0.03998 0.1344 -0.06831 1 0.0
O37 O-2 0.17301 0.8159 0.25843 1 0.0
O29 O-2 0.26987 0.1158 0.08248 1 0.0
O52 O-2 0.28946 0.6202 0.06697 1 0.0
Si17 Si+4 0.01227 0.70959 -0.04857 1 0.0
Si8 Si+4 0.07911 0.47278 0.27006 1 0.0
O50 O-2 0.04392 0.1333 0.13911 1 0.0
O59 O-2 0.13051 0.3468 0.10405 1 0.0
Na5 Na+1 0.25072 0.13201 0.31891 1 0.0
Na20 Na+1 0.32768 0.08791 0.02942 1 0.0
Si4 Si+4 0.2478 0.4314 0.14632 1 0.0
O39 O-2 0.18984 0.2629 -0.00362 1 0.0
O7 O-2 0.11239 0.5974 0.39688 1 0.0
O49 O-2 0.24647 0.4677 0.01283 1 0.0
O21 O-2 0.05855 0.6675 -0.01152 1 0.0
O22 O-2 0.08513 0.068 -0.08689 1 0.0
Si6 Si+4 0.16914 0.18442 0.02201 1 0.0
O57 O-2 0.13789 0.0487 0.7945 1 0.0
Na11 Na+1 0.13473 0.51063 0.09958 1 0.0
O14 O-2 0.12053 0.6901 0.20168 1 0.0
O12 O-2 0.14484 0.7471 -0.01466 1 0.0
Si19 Si+4 0.07775 0.56405 -0.02043 1 0.0
O24 O-2 0.02767 0.5879 0.38004 1 0.0
Na10 Na+1 0.08488 0.36469 0.15765 1 0.0
O56 O-2 0.22577 0.9816 0.15952 1 0.0
O38 O-2 0.02293 0.7427 0.3191 1 0.0
O55 O-2 0.10764 0.8985 0.8844 1 0.0
O31 O-2 0.18725 0.2455 0.18335 1 0.0
Na8 Na+1 0.3394 0.11134 0.1561 1 0.0
Si11 Si+4 0.17984 0.76733 0.12627 1 0.0
O41 O-2 0.08196 -0.0726 0.7382 1 0.0
O34 O-2 0.07268 0.5605 -0.08525 1 0.0
O16 O-2 0.22637 0.803 0.12396 1 0.0
O25 O-2 0.05773 0.4915 0.31752 1 0.0
O35 O-2 0.29166 0.3823 0.1432 1 0.0
O2 O-2 0.11777 0.1749 -0.00724 1 0.0
O28 O-2 0.13041 0.4592 0.30123 1 0.0
Si7 Si+4 0.16435 0.22737 0.22905 1 0.0
O1 O-2 0.05842 0.3867 0.23307 1 0.0
O36 O-2 0.0257 -0.0492 0.86751 1 0.0
O45 O-2 -0.01771 0.6392 -0.08889 1 0.0
Na9 Na+1 0.15811 0.1182 0.34238 1 0.0
O13 O-2 0.21362 0.3504 0.11953 1 0.0
O27 O-2 0.19312 0.7185 0.18637 1 0.0
O8 O-2 0.1652 0.331 0.258 1 0.0
O18 O-2 0.1135 0.209 0.19672 1 0.0
O60 O-2 0.02729 0.8002 -0.07615 1 0.0
O42 O-2 0.01013 0.2519 0.00583 1 0.0
O48 O-2 0.11333 0.0311 0.15704 1 0.0
O9 O-2 0.06494 0.0304 0.81207 1 0.0
Na17 Na+1 0.0983 0.25918 0.39748 1 0.0
O10 O-2 0.17484 0.1962 0.08616 1 0.0
O15 O-2 0.14415 0.8425 0.11324 1 0.0
O44 O-2 0.14149 0.2839 0.34527 1 0.0
O32 O-2 0.23494 -0.0594 0.0635 1 0.0
O58 O-2 0.3605 0.2745 0.16372 1 0.0
O4 O-2 0.0423 0.102 -0.01834 1 0.0
Si16 Si+4 0.00459 0.18019 -0.044 1 0.0
Na14 Na+1 0.07455 0.33259 0.02753 1 0.0
Na24 Na+1 0.27082 0.27988 0.06204 1 0.0
O33 O-2 0.08878 0.5302 0.14507 1 0.0
Si2 Si+4 0.23917 0.04692 0.04124 1 0.0
Si9 Si+4 0.24469 0.91043 0.12706 1 0.0
O51 O-2 0.02145 0.2416 -0.0848 1 0.0
Na13 Na+1 0.24329 0.14076 0.15869 1 0.0
Na16 Na+1 0.00464 0.38259 0.33139 1 0.0
Na7 Na+1 0.20937 0.47767 0.25668 1 0.0
O26 O-2 0.05622 0.4818 0.00144 1 0.0
Si14 Si+4 0.08888 0.07746 -0.02328 1 0.0
Na2 Na+1 0.02182 0.51892 0.0664 1 0.0
Na12 Na+1 0.05292 0.2299 0.26089 1 0.0
Si23 Si+4 0.08644 0.03457 0.76424 1 0.0
Si18 Si+4 0.09018 0.10609 0.18195 1 0.0
Si20 Si+4 0.15842 0.36175 0.31528 1 0.0
Si10 Si+4 0.00738 0.69156 0.36196 1 0.0
O11 O-2 0.23704 0.5201 0.10379 1 0.0
O53 O-2 0.18478 0.1445 0.26832 1 0.0
Na23 Na+1 0.05973 0.73985 0.26285 1 0.0
Na15 Na+1 0.1999 0.27736 0.43489 1 0.0
Na3 Na+1 0.3135 0.48568 0.27335 1 0.0
O23 O-2 0.20598 0.6219 0.01587 1 0.0
Si3 Si+4 0.0715 0.53556 0.37853 1 0.0
O17 O-2 0.07554 0.5752 0.23898 1 0.0
Si21 Si+4 0.00494 0.84496 0.86356 1 0.0
Si12 Si+4 0.16169 0.65965 0.02286 1 0.0
O40 O-2 0.06511 0.1143 0.72268 1 0.0
O46 O-2 0.16886 0.6745 0.08692 1 0.0
Na18 Na+1 0.39546 0.26494 0.10464 1 0.0
O6 O-2 0.10745 -0.0111 0.01325 1 0.0
Na6 Na+1 0.09274 0.83013 0.02644 1 0.0
Si24 Si+4 0.3369 0.35073 0.18699 1 0.0
Si15 Si+4 0.08338 0.61034 0.18289 1 0.0
Si5 Si+4 0.17091 0.70864 0.23336 1 0.0
O47 O-2 0.20417 0.402 0.35112 1 0.0
O5 O-2 0.1894 0.0798 0.0184 1 0.0
O19 O-2 0.12934 0.5674 0.01042 1 0.0
Na1 Na+1 0.15292 0.00276 0.10117 1 0.0
Si1 Si+4 0.24777 0.56048 0.05128 1 0.0
O20 O-2 0.19344 0.6305 0.27566 1 0.0
O54 O-2 0.24867 0.4713 0.20225 1 0.0
Na21 Na+1 0.00326 0.89549 0.32468 1 0.0
O43 O-2 0.04303 0.6799 0.15386 1 0.0
Na19 Na+1 0.15839 0.09011 0.47332 1 0.0
Na4 Na+1 0.05263 0.02161 0.06776 1 0.0
